data_7125409
loop_
_publ_author_name
'Huang, Ke-Bin'
'Wang, Feng-Yang'
'Feng, Hai-Wen'
'Luo, Hejiang'
'Long, Yan'
'Zou, Taotao'
'Chan, Albert S. C.'
'Liu, Rong'
'Zou, Huahong'
'Chen, Zhen-Feng'
'Liu, Yan-Cheng'
'Liu, You-Nian'
'Liang, Hong'

_publ_section_title
;
 An aminophosphonate ester ligand-containing platinum(ii) complex induces
 potent immunogenic cell death in vitro and elicits effective anti-tumour
 immune responses in vivo.
;
_journal_issue 87
_journal_name_full 'Chemical communications (Cambridge, England)'
_journal_page_first 13066
_journal_page_last 13069
_journal_paper_doi 10.1039/c9cc06563f
_journal_volume 55
_journal_year 2019
_chemical_formula_moiety 'C17 H22 Cl3 N2 O3 P Pt'
_chemical_formula_sum 'C17 H22 Cl3 N2 O3 P Pt'
_chemical_formula_weight 634.77
_space_group_crystal_system monoclinic
_space_group_IT_number 14
_space_group_name_Hall '-P 2ybc'
_space_group_name_H-M_alt 'P 1 21/c 1'
_atom_sites_solution_hydrogens geom
_atom_sites_solution_primary direct
_atom_sites_solution_secondary difmap
_audit_creation_date 2017-04-05
_audit_creation_method
;
  Olex2 1.1
  (compiled 2010.10.27 svn.r1485, GUI svn.r3319)
;
_audit_update_record
;
2017-04-06 deposited with the CCDC.	2019-09-23 downloaded from the CCDC.
;
_cell_angle_alpha 90.00
_cell_angle_beta 116.450(2)
_cell_angle_gamma 90.00
_cell_formula_units_Z 4
_cell_length_a 8.7652(3)
_cell_length_b 14.5838(6)
_cell_length_c 19.6786(10)
_cell_measurement_reflns_used 7548
_cell_measurement_temperature 293(2)
_cell_measurement_theta_max 29.2279
_cell_measurement_theta_min 2.9417
_cell_volume 2252.20(17)
_computing_cell_refinement
;
CrysAlisPro, Agilent Technologies,
Version 1.171.35.21 (release 20-01-2012 CrysAlis171 .NET)
(compiled Jan 23 2012,18:06:46)
;
_computing_data_collection
;
CrysAlisPro, Agilent Technologies,
Version 1.171.35.21 (release 20-01-2012 CrysAlis171 .NET)
(compiled Jan 23 2012,18:06:46)
;
_computing_data_reduction
;
CrysAlisPro, Agilent Technologies,
Version 1.171.35.21 (release 20-01-2012 CrysAlis171 .NET)
(compiled Jan 23 2012,18:06:46)
;
_computing_molecular_graphics
;
O. V. Dolomanov, L. J. Bourhis, R. J. Gildea, J. A. K. Howard and H. Puschmann,
OLEX2: a complete structure solution, refinement and analysis program.
J. Appl. Cryst. (2009). 42, 339-341.
;
_computing_publication_material
;
O. V. Dolomanov, L. J. Bourhis, R. J. Gildea, J. A. K. Howard and H. Puschmann,
OLEX2: a complete structure solution, refinement and analysis program.
J. Appl. Cryst. (2009). 42, 339-341.
;
_computing_structure_refinement 'SHELXL-97 (Sheldrick, 1997)'
_computing_structure_solution 'SHELXS-97 (Sheldrick, 1990)'
_diffrn_ambient_temperature 293(2)
_diffrn_detector_area_resol_mean 15.9784
_diffrn_measured_fraction_theta_full 0.998
_diffrn_measured_fraction_theta_max 0.998
_diffrn_measurement_details
;
#__ type_ start__ end____ width___ exp.time_
  1 omega  -41.00   31.60   1.1000    2.0000
omega____ theta____ kappa____ phi______ frames
    -      -20.2889   57.0000    0.0000 66

#__ type_ start__ end____ width___ exp.time_
  2 omega  -13.00   21.10   1.1000    2.0000
omega____ theta____ kappa____ phi______ frames
    -      -20.2889  -99.0000    0.0000 31

#__ type_ start__ end____ width___ exp.time_
  3 omega   -1.00   91.40   1.1000    2.0000
omega____ theta____ kappa____ phi______ frames
    -       21.3827   57.0000 -150.0000 84

#__ type_ start__ end____ width___ exp.time_
  4 omega    7.00   52.10   1.1000    2.0000
omega____ theta____ kappa____ phi______ frames
    -       21.3827   38.0000 -150.0000 41

#__ type_ start__ end____ width___ exp.time_
  5 omega    0.00   86.90   1.1000    2.0000
omega____ theta____ kappa____ phi______ frames
    -       21.3827   57.0000  -60.0000 79

#__ type_ start__ end____ width___ exp.time_
  6 omega  -41.00  -12.40   1.1000    2.0000
omega____ theta____ kappa____ phi______ frames
    -       21.3827  -38.0000  -60.0000 26

#__ type_ start__ end____ width___ exp.time_
  7 omega  -48.00   44.40   1.1000    2.0000
omega____ theta____ kappa____ phi______ frames
    -       21.3827  -57.0000   60.0000 84

#__ type_ start__ end____ width___ exp.time_
  8 omega   -2.00   68.40   1.1000    2.0000
omega____ theta____ kappa____ phi______ frames
    -       21.3827   57.0000   90.0000 64

#__ type_ start__ end____ width___ exp.time_
  9 omega   35.00   98.80   1.1000    2.0000
omega____ theta____ kappa____ phi______ frames
    -       21.3827  178.0000  -60.0000 58
;
_diffrn_measurement_device_type 'SuperNova, Single source at offset), Eos'
_diffrn_measurement_method '\w scans'
_diffrn_orient_matrix_UB_11 0.0525472000
_diffrn_orient_matrix_UB_12 -0.0017860000
_diffrn_orient_matrix_UB_13 -0.0306135000
_diffrn_orient_matrix_UB_21 -0.0605799000
_diffrn_orient_matrix_UB_22 -0.0101047000
_diffrn_orient_matrix_UB_23 -0.0252709000
_diffrn_orient_matrix_UB_31 -0.0110052000
_diffrn_orient_matrix_UB_32 0.0475615000
_diffrn_orient_matrix_UB_33 -0.0065321000
_diffrn_radiation_monochromator mirror
_diffrn_radiation_source 'SuperNova (Mo) X-ray Source'
_diffrn_radiation_type 'Mo K\a'
_diffrn_radiation_wavelength 0.7107
_diffrn_reflns_av_R_equivalents 0.1443
_diffrn_reflns_av_unetI/netI 0.0893
_diffrn_reflns_limit_h_max 10
_diffrn_reflns_limit_h_min -10
_diffrn_reflns_limit_k_max 17
_diffrn_reflns_limit_k_min -18
_diffrn_reflns_limit_l_max 24
_diffrn_reflns_limit_l_min -24
_diffrn_reflns_number 21702
_diffrn_reflns_theta_full 26.36
_diffrn_reflns_theta_max 26.36
_diffrn_reflns_theta_min 2.95
_exptl_absorpt_coefficient_mu 6.676
_exptl_absorpt_correction_T_max 1.00000
_exptl_absorpt_correction_T_min 0.14788
_exptl_absorpt_correction_type multi-scan
_exptl_absorpt_process_details
;
CrysAlisPro, Agilent Technologies,
Version 1.171.35.21 (release 20-01-2012 CrysAlis171 .NET)
(compiled Jan 23 2012,18:06:46)
Empirical absorption correction using spherical harmonics,
 implemented in SCALE3 ABSPACK scaling algorithm.
;
_exptl_crystal_colour colorless
_exptl_crystal_density_diffrn 1.872
_exptl_crystal_density_method 'not measured'
_exptl_crystal_description block
_exptl_crystal_F_000 1224
_exptl_crystal_size_max 0.22
_exptl_crystal_size_mid 0.16
_exptl_crystal_size_min 0.08
_refine_diff_density_max 4.221
_refine_diff_density_min -4.682
_refine_diff_density_rms 0.342
_refine_ls_extinction_method none
_refine_ls_goodness_of_fit_ref 1.139
_refine_ls_hydrogen_treatment mixed
_refine_ls_matrix_type full
_refine_ls_number_parameters 246
_refine_ls_number_reflns 4587
_refine_ls_number_restraints 32
_refine_ls_restrained_S_all 1.140
_refine_ls_R_factor_all 0.1147
_refine_ls_R_factor_gt 0.0898
_refine_ls_shift/su_max 0.005
_refine_ls_shift/su_mean 0.001
_refine_ls_structure_factor_coef Fsqd
_refine_ls_weighting_details 'calc w=1/[\s^2^(Fo^2^)+(0.1901P)^2^+0.0000P] where P=(Fo^2^+2Fc^2^)/3'
_refine_ls_weighting_scheme calc
_refine_ls_wR_factor_gt 0.2661
_refine_ls_wR_factor_ref 0.3076
_reflns_number_gt 3271
_reflns_number_total 4587
_reflns_threshold_expression >2sigma(I)
_cod_data_source_file c9cc06563f2.cif
_cod_data_source_block aa
_cod_database_code 7125409
_reflns_odcompleteness_completeness 99.79
_reflns_odcompleteness_iscentric 1
_reflns_odcompleteness_theta 26.32

loop_
_space_group_symop_id
_space_group_symop_operation_xyz
1 'x, y, z'
2 '-x, y+1/2, -z+1/2'
3 '-x, -y, -z'
4 'x, -y-1/2, z-1/2'

loop_
_atom_site_label
_atom_site_type_symbol
_atom_site_fract_x
_atom_site_fract_y
_atom_site_fract_z
_atom_site_U_iso_or_equiv
_atom_site_adp_type
_atom_site_occupancy
_atom_site_symmetry_multiplicity
_atom_site_calc_flag
_atom_site_refinement_flags
Pt1 Pt -0.59863(5) 0.29329(3) -0.26560(3) 0.0456(2) Uani 1 1 d .
Cl1 Cl -0.7136(5) 0.1513(2) -0.2672(3) 0.0798(12) Uani 1 1 d .
Cl2 Cl -0.4046(4) 0.2364(3) -0.3036(2) 0.0661(9) Uani 1 1 d .
Cl3 Cl -1.3002(8) 0.5804(7) -0.4423(4) 0.158(3) Uani 1 1 d .
P1 P -0.3604(4) 0.4528(2) -0.1118(2) 0.0538(9) Uani 1 1 d .
O1 O -0.2086(12) 0.4281(9) -0.1204(6) 0.070(3) Uani 1 1 d .
O2 O -0.4286(14) 0.3780(8) -0.0751(7) 0.082(3) Uani 1 1 d U
O3 O -0.3614(14) 0.5415(8) -0.0689(7) 0.088(4) Uani 1 1 d U
N1 N -0.7576(13) 0.3584(7) -0.2333(7) 0.051(3) Uani 1 1 d .
N2 N -0.5038(12) 0.4224(8) -0.2618(6) 0.048(2) Uani 1 1 d .
H2 H -0.3885 0.4182 -0.2423 0.058 Uiso 1 1 d R
C1 C -0.8975(14) 0.3292(12) -0.2332(7) 0.056(4) Uani 1 1 d .
H1 H -0.9283 0.2685 -0.2467 0.067 Uiso 1 1 calc R
C2 C -1.0034(17) 0.3819(10) -0.2144(11) 0.071(5) Uani 1 1 d .
H2A H -1.1031 0.3579 -0.2158 0.085 Uiso 1 1 calc R
C3 C -0.9557(16) 0.4720(10) -0.1931(9) 0.064(4) Uani 1 1 d .
H3 H -1.0251 0.5102 -0.1810 0.077 Uiso 1 1 calc R
C4 C -0.8073(16) 0.5046(9) -0.1900(8) 0.057(3) Uani 1 1 d .
H4 H -0.7749 0.5650 -0.1760 0.068 Uiso 1 1 calc R
C5 C -0.7052(15) 0.4471(8) -0.2078(8) 0.048(3) Uani 1 1 d .
C6 C -0.5434(15) 0.4762(9) -0.2057(8) 0.049(3) Uani 1 1 d .
H6 H -0.5480 0.5419 -0.2172 0.058 Uiso 1 1 calc R
C7 C -0.5703(17) 0.4702(11) -0.3382(8) 0.057(4) Uani 1 1 d .
H7B H -0.5026 0.5247 -0.3331 0.069 Uiso 1 1 calc R
H7A H -0.5570 0.4297 -0.3743 0.069 Uiso 1 1 calc R
C8 C -0.7556(17) 0.4973(9) -0.3687(7) 0.053(3) Uani 1 1 d .
C9 C -0.795(2) 0.5861(11) -0.3587(9) 0.071(4) Uani 1 1 d .
H9 H -0.7082 0.6288 -0.3365 0.085 Uiso 1 1 calc R
C10 C -0.960(3) 0.6127(13) -0.3806(10) 0.092(6) Uani 1 1 d .
H10 H -0.9835 0.6733 -0.3739 0.111 Uiso 1 1 calc R
C11 C -1.088(3) 0.5527(15) -0.4116(12) 0.099(6) Uani 1 1 d .
C12 C -1.052(2) 0.4627(15) -0.4258(12) 0.095(7) Uani 1 1 d .
H12 H -1.1399 0.4213 -0.4510 0.113 Uiso 1 1 calc R
C13 C -0.884(2) 0.4364(12) -0.4020(11) 0.078(5) Uani 1 1 d .
H13 H -0.8599 0.3761 -0.4090 0.094 Uiso 1 1 calc R
C14 C -0.358(3) 0.2927(14) -0.0527(13) 0.111(7) Uani 1 1 d DU
H14A H -0.2769 0.2813 -0.0728 0.134 Uiso 1 1 calc R
H14B H -0.4469 0.2466 -0.0733 0.134 Uiso 1 1 calc R
C15 C -0.263(5) 0.284(2) 0.0386(14) 0.176(13) Uani 1 1 d DU
H15B H -0.1563 0.3161 0.0580 0.263 Uiso 1 1 calc R
H15A H -0.2430 0.2206 0.0526 0.263 Uiso 1 1 calc R
H15C H -0.3334 0.3104 0.0595 0.263 Uiso 1 1 calc R
C16 C -0.226(4) 0.5717(15) -0.0146(19) 0.155(10) Uani 1 1 d DU
H16B H -0.1318 0.5584 -0.0262 0.186 Uiso 1 1 calc R
H16A H -0.2069 0.5371 0.0306 0.186 Uiso 1 1 calc R
C17 C -0.218(4) 0.6776(14) 0.0055(17) 0.138(10) Uani 1 1 d DU
H17A H -0.1127 0.6908 0.0490 0.206 Uiso 1 1 calc R
H17B H -0.3117 0.6927 0.0166 0.206 Uiso 1 1 calc R
H17C H -0.2264 0.7134 -0.0369 0.206 Uiso 1 1 calc R

loop_
_atom_site_aniso_label
_atom_site_aniso_U_11
_atom_site_aniso_U_22
_atom_site_aniso_U_33
_atom_site_aniso_U_23
_atom_site_aniso_U_13
_atom_site_aniso_U_12
Pt1 0.0501(3) 0.0368(4) 0.0599(4) -0.00107(17) 0.0334(3) 0.00134(15)
Cl1 0.088(2) 0.0367(16) 0.141(4) -0.0047(19) 0.075(2) -0.0050(15)
Cl2 0.0689(18) 0.0566(18) 0.091(3) -0.0067(18) 0.0522(18) 0.0046(16)
Cl3 0.107(4) 0.236(8) 0.136(6) 0.048(6) 0.059(4) 0.050(5)
P1 0.0502(15) 0.063(2) 0.056(2) -0.0022(17) 0.0303(15) -0.0007(15)
O1 0.053(5) 0.103(8) 0.060(7) -0.013(6) 0.029(4) -0.005(5)
O2 0.086(6) 0.082(7) 0.099(9) 0.024(6) 0.060(6) 0.009(5)
O3 0.071(6) 0.102(8) 0.090(9) -0.031(7) 0.037(6) -0.009(6)
N1 0.051(5) 0.048(6) 0.070(7) 0.006(5) 0.040(5) 0.006(4)
N2 0.044(4) 0.064(6) 0.045(6) -0.007(5) 0.028(4) -0.001(4)
C1 0.063(8) 0.047(9) 0.068(10) -0.002(6) 0.040(7) -0.002(5)
C2 0.046(7) 0.059(9) 0.116(13) -0.011(8) 0.045(7) 0.000(6)
C3 0.061(6) 0.063(8) 0.087(11) 0.017(7) 0.049(7) 0.028(6)
C4 0.064(7) 0.042(7) 0.076(9) -0.008(6) 0.042(6) 0.005(6)
C5 0.063(6) 0.036(6) 0.062(8) 0.001(5) 0.042(6) 0.002(5)
C6 0.061(6) 0.040(6) 0.054(8) 0.010(6) 0.034(6) 0.000(5)
C7 0.055(7) 0.078(9) 0.038(8) -0.003(7) 0.020(6) 0.001(7)
C8 0.076(8) 0.052(8) 0.036(7) 0.011(6) 0.029(6) -0.009(6)
C9 0.082(10) 0.058(8) 0.050(10) 0.011(7) 0.010(7) 0.011(8)
C10 0.143(16) 0.083(12) 0.052(11) 0.005(9) 0.044(10) 0.033(12)
C11 0.117(14) 0.092(13) 0.089(15) 0.048(11) 0.048(11) 0.025(11)
C12 0.086(12) 0.096(14) 0.077(14) 0.014(11) 0.014(9) -0.027(10)
C13 0.074(10) 0.061(9) 0.075(13) 0.003(8) 0.011(8) -0.001(8)
C14 0.122(13) 0.103(12) 0.130(13) 0.018(10) 0.074(10) -0.002(9)
C15 0.19(3) 0.20(3) 0.136(16) 0.054(16) 0.071(17) 0.054(19)
C16 0.139(14) 0.142(13) 0.141(16) -0.037(13) 0.023(11) 0.017(13)
C17 0.139(19) 0.099(12) 0.13(2) 0.011(13) 0.016(15) -0.006(14)

loop_
_atom_type_symbol
_atom_type_description
_atom_type_scat_dispersion_real
_atom_type_scat_dispersion_imag
_atom_type_scat_source
C C 0.0033 0.0016 'International Tables Vol C Tables 4.2.6.8 and 6.1.1.4'
H H 0.0000 0.0000 'International Tables Vol C Tables 4.2.6.8 and 6.1.1.4'
Cl Cl 0.1484 0.1585 'International Tables Vol C Tables 4.2.6.8 and 6.1.1.4'
N N 0.0061 0.0033 'International Tables Vol C Tables 4.2.6.8 and 6.1.1.4'
O O 0.0106 0.0060 'International Tables Vol C Tables 4.2.6.8 and 6.1.1.4'
P P 0.1023 0.0942 'International Tables Vol C Tables 4.2.6.8 and 6.1.1.4'
Pt Pt -1.7033 8.3905 'International Tables Vol C Tables 4.2.6.8 and 6.1.1.4'

loop_
_geom_angle_atom_site_label_1
_geom_angle_atom_site_label_2
_geom_angle_atom_site_label_3
_geom_angle
Pt1 N2 H2 108.0
Cl2 Pt1 Cl1 93.08(13)
P1 C6 H6 109.7
O1 P1 O2 115.9(7)
O1 P1 O3 119.7(6)
O1 P1 C6 111.0(6)
O2 P1 C6 104.4(6)
O2 C14 H14A 109.4
O2 C14 H14B 109.4
O2 C14 C15 111.4(18)
O3 P1 O2 103.6(7)
O3 P1 C6 100.1(6)
O3 C16 H16B 107.9
O3 C16 H16A 107.8
O3 C16 C17 118(2)
N1 Pt1 Cl1 93.9(3)
N1 Pt1 Cl2 173.0(3)
N1 Pt1 N2 83.2(4)
N1 C1 H1 117.7
N1 C1 C2 124.6(15)
N1 C5 C6 116.2(10)
N2 Pt1 Cl1 177.1(3)
N2 Pt1 Cl2 89.8(3)
N2 C6 P1 104.6(8)
N2 C6 H6 109.7
N2 C7 H7B 109.1
N2 C7 H7A 109.1
C1 N1 Pt1 129.3(10)
C1 N1 C5 117.7(11)
C1 C2 H2A 121.3
C1 C2 C3 117.5(13)
C2 C1 H1 117.7
C2 C3 H3 120.1
C3 C2 H2A 121.3
C3 C4 H4 120.3
C3 C4 C5 119.4(12)
C4 C3 C2 119.9(12)
C4 C3 H3 120.1
C4 C5 N1 120.6(11)
C4 C5 C6 123.1(11)
C5 N1 Pt1 112.9(7)
C5 C4 H4 120.3
C5 C6 P1 111.7(9)
C5 C6 N2 111.2(10)
C5 C6 H6 109.7
C6 N2 Pt1 106.4(7)
C6 N2 H2 107.5
C6 N2 C7 111.9(10)
C7 N2 Pt1 114.6(8)
C7 N2 H2 108.3
H7B C7 H7A 107.8
C8 C7 N2 112.6(11)
C8 C7 H7B 109.1
C8 C7 H7A 109.1
C8 C9 H9 119.3
C8 C13 C12 120.8(17)
C8 C13 H13 119.6
C9 C8 C7 119.0(13)
C9 C10 H10 119.6
C10 C9 C8 121.4(16)
C10 C9 H9 119.3
C10 C11 Cl3 124.1(17)
C10 C11 C12 118.8(19)
C11 C10 C9 120.8(18)
C11 C10 H10 119.6
C11 C12 H12 120.3
C12 C11 Cl3 116.9(18)
C12 C13 H13 119.6
C13 C8 C7 122.5(14)
C13 C8 C9 118.4(15)
C13 C12 C11 119.5(18)
C13 C12 H12 120.3
C14 O2 P1 124.8(13)
C14 C15 H15B 109.5
C14 C15 H15A 109.5
C14 C15 H15C 109.5
H14A C14 H14B 108.0
C15 C14 H14A 109.4
C15 C14 H14B 109.4
H15B C15 H15A 109.5
H15B C15 H15C 109.5
H15A C15 H15C 109.5
C16 O3 P1 121.3(14)
C16 C17 H17A 109.5
C16 C17 H17B 109.5
C16 C17 H17C 109.5
H16B C16 H16A 107.2
C17 C16 H16B 107.9
C17 C16 H16A 107.8
H17A C17 H17B 109.5
H17A C17 H17C 109.5
H17B C17 H17C 109.5

loop_
_geom_bond_atom_site_label_1
_geom_bond_atom_site_label_2
_geom_bond_distance
Pt1 Cl1 2.298(3)
Pt1 Cl2 2.296(3)
Pt1 N1 2.009(10)
Pt1 N2 2.047(11)
Cl3 C11 1.73(2)
P1 O1 1.458(10)
P1 O2 1.566(11)
P1 O3 1.547(12)
P1 C6 1.861(14)
O2 C14 1.37(2)
O3 C16 1.27(3)
N1 C1 1.300(14)
N1 C5 1.388(16)
N2 H2 0.9100
N2 C6 1.515(16)
N2 C7 1.517(18)
C1 H1 0.9300
C1 C2 1.375(19)
C2 H2A 0.9300
C2 C3 1.39(2)
C3 H3 0.9300
C3 C4 1.360(17)
C4 H4 0.9300
C4 C5 1.381(16)
C5 C6 1.463(16)
C6 H6 0.9800
C7 H7B 0.9700
C7 H7A 0.9700
C7 C8 1.511(19)
C8 C9 1.38(2)
C8 C13 1.35(2)
C9 H9 0.9300
C9 C10 1.37(2)
C10 H10 0.9300
C10 C11 1.34(3)
C11 C12 1.41(3)
C12 H12 0.9300
C12 C13 1.38(2)
C13 H13 0.9300
C14 H14A 0.9700
C14 H14B 0.9700
C14 C15 1.614(18)
C15 H15B 0.9600
C15 H15A 0.9600
C15 H15C 0.9600
C16 H16B 0.9700
C16 H16A 0.9700
C16 C17 1.589(18)
C17 H17A 0.9600
C17 H17B 0.9600
C17 H17C 0.9600

loop_
_geom_torsion_atom_site_label_1
_geom_torsion_atom_site_label_2
_geom_torsion_atom_site_label_3
_geom_torsion_atom_site_label_4
_geom_torsion
Pt1 N1 C1 C2 -175.5(13)
Pt1 N1 C5 C4 174.0(11)
Pt1 N1 C5 C6 -2.5(15)
Pt1 N2 C6 P1 87.0(7)
Pt1 N2 C6 C5 -33.8(11)
Pt1 N2 C7 C8 70.5(13)
Cl1 Pt1 N1 C1 -14.3(12)
Cl1 Pt1 N1 C5 165.6(9)
Cl1 Pt1 N2 C6 19(7)
Cl1 Pt1 N2 C7 -106(6)
Cl2 Pt1 N1 C1 161(2)
Cl2 Pt1 N1 C5 -19(4)
Cl2 Pt1 N2 C6 -154.8(7)
Cl2 Pt1 N2 C7 81.0(8)
Cl3 C11 C12 C13 -179.5(16)
P1 O2 C14 C15 109(2)
P1 O3 C16 C17 157(2)
O1 P1 O2 C14 -1.4(18)
O1 P1 O3 C16 -31(3)
O1 P1 C6 N2 25.1(10)
O1 P1 C6 C5 145.5(9)
O2 P1 O3 C16 99(2)
O2 P1 C6 N2 -100.5(8)
O2 P1 C6 C5 20.0(11)
O3 P1 O2 C14 -134.6(15)
O3 P1 C6 N2 152.5(8)
O3 P1 C6 C5 -87.0(10)
N1 Pt1 N2 C6 25.8(8)
N1 Pt1 N2 C7 -98.4(9)
N1 C1 C2 C3 -1(2)
N1 C5 C6 P1 -91.6(13)
N1 C5 C6 N2 24.9(16)
N2 Pt1 N1 C1 166.1(13)
N2 Pt1 N1 C5 -14.0(9)
N2 C7 C8 C9 98.1(16)
N2 C7 C8 C13 -78.3(19)
C1 N1 C5 C4 -6.1(19)
C1 N1 C5 C6 177.5(12)
C1 C2 C3 C4 -1(2)
C2 C3 C4 C5 0(2)
C3 C4 C5 N1 4(2)
C3 C4 C5 C6 -179.8(13)
C4 C5 C6 P1 92.0(14)
C4 C5 C6 N2 -151.5(13)
C5 N1 C1 C2 5(2)
C6 P1 O2 C14 121.0(15)
C6 P1 O3 C16 -153(2)
C6 N2 C7 C8 -50.7(14)
C7 N2 C6 P1 -147.2(8)
C7 N2 C6 C5 92.0(12)
C7 C8 C9 C10 -175.6(15)
C7 C8 C13 C12 176.8(16)
C8 C9 C10 C11 1(3)
C9 C8 C13 C12 0(3)
C9 C10 C11 Cl3 -179.0(15)
C9 C10 C11 C12 -4(3)
C10 C11 C12 C13 5(3)
C11 C12 C13 C8 -3(3)
C13 C8 C9 C10 1(2)
